data_2007134
loop_
_publ_author_name
'Steen B. Schougaard'
'Thomas Pittelkow'
'Frederik Krebs'
'Sine Larsen'
'Henning O. S\/orensen'
'Daniel R. Greve'
'Thomas Bj\/ornholm'

_publ_section_title
;
 Bis(tetra-<i>n</i>-butylammonium)
 Bis[(4-cyanophenyl)dithiocarbimato(2--)-<i>S</i>,<i>S</i>']nickel(II)
;
_journal_issue 4
_journal_name_full 'Acta Crystallographica Section C'
_journal_page_first 470
_journal_page_last 473
_journal_paper_doi 10.1107/S0108270197016971
_journal_volume 54
_journal_year 1998
_chemical_formula_iupac '(C16 H36 N)2 [Ni(C8 H4 N2 S2)2]'
_chemical_formula_sum 'C48 H80 N6 Ni S4'
_chemical_formula_weight 928.13
_chemical_name_systematic
;
 Bis[tetra-n-butylammonium]Bis[(4-cyanophenyl)dithocarbimato]Nickel(II)
;
_space_group_IT_number 2
_symmetry_cell_setting triclinic
_symmetry_space_group_name_Hall '-P 1'
_symmetry_space_group_name_H-M 'P -1'
_cell_angle_alpha 93.31(2)
_cell_angle_beta 94.12(3)
_cell_angle_gamma 90.67(2)
_cell_formula_units_Z 1
_cell_length_a 8.540(3)
_cell_length_b 9.536(2)
_cell_length_c 15.819(6)
_cell_measurement_reflns_used 20
_cell_measurement_temperature 122.0(5)
_cell_measurement_theta_max 22.75
_cell_measurement_theta_min 19.45
_cell_volume 1282.6(7)
_computing_cell_refinement XPRESS
_computing_data_collection 'Enraf-Nonius (Reference?) XPRESS'
_computing_data_reduction 'DREADD (Blessing, 1987)'
_computing_molecular_graphics 'ORTEPII (Johnson, 1976)'
_computing_structure_refinement 'SHELXL-93 (Sheldrick, 1993)'
_computing_structure_solution 'SHELXS-86 (Sheldrick, 1990)'
_diffrn_ambient_temperature 122.0(5)
_diffrn_measurement_device 'Enraf-Nonius CAD4'
_diffrn_measurement_method \w--2\q
_diffrn_radiation_monochromator graphite
_diffrn_radiation_source 'fine-focus sealed tube'
_diffrn_radiation_type MoK\a
_diffrn_radiation_wavelength 0.71073
_diffrn_reflns_av_R_equivalents 0.0194
_diffrn_reflns_av_sigmaI/netI 0.0232
_diffrn_reflns_limit_h_max 13
_diffrn_reflns_limit_h_min -13
_diffrn_reflns_limit_k_max 15
_diffrn_reflns_limit_k_min -15
_diffrn_reflns_limit_l_max 25
_diffrn_reflns_limit_l_min 0
_diffrn_reflns_number 12294
_diffrn_reflns_theta_max 34.96
_diffrn_reflns_theta_min 1.29
_diffrn_standards_decay_% none
_diffrn_standards_interval_time 166.7
_diffrn_standards_number 5
_exptl_absorpt_coefficient_mu 0.578
_exptl_absorpt_correction_type none
_exptl_crystal_colour Yellow
_exptl_crystal_density_diffrn 1.202
_exptl_crystal_density_meas ?
_exptl_crystal_description Neddle
_exptl_crystal_F_000 502
_exptl_crystal_size_max 0.44
_exptl_crystal_size_mid 0.40
_exptl_crystal_size_min 0.18
_refine_diff_density_max 0.508
_refine_diff_density_min -0.480
_refine_ls_extinction_method none
_refine_ls_goodness_of_fit_all 2.474
_refine_ls_goodness_of_fit_obs 2.639
_refine_ls_hydrogen_treatment
;
H atoms refined with individual isotropic displacement parameters
;
_refine_ls_matrix_type full
_refine_ls_number_parameters 428
_refine_ls_number_reflns 11248
_refine_ls_number_restraints 0
_refine_ls_restrained_S_all 2.475
_refine_ls_restrained_S_obs 2.639
_refine_ls_R_factor_all 0.0465
_refine_ls_R_factor_obs .0352
_refine_ls_shift/esd_max 0.007
_refine_ls_shift/esd_mean 0.000
_refine_ls_structure_factor_coef Fsqd
_refine_ls_weighting_details 'w = 1/[\s^2^(Fo^2^)]'
_refine_ls_weighting_scheme calc
_refine_ls_wR_factor_all 0.0621
_refine_ls_wR_factor_obs .0607
_reflns_number_observed 9544
_reflns_number_total 11260
_reflns_observed_criterion >2sigma(I)
_cod_data_source_file ab1504.cif
_cod_data_source_block I
_cod_depositor_comments
;
The following automatic conversions were performed:
'_symmetry_cell_setting' value 'Triclinic' changed to 'triclinic'
according to '/home/saulius/struct/CIF-dictionaries/cif_core.dic'
dictionary named 'cif_core.dic' version 2.4.1 from 2010-06-29.

Automatic conversion script
Id: cif_fix_enum 1527 2010-12-29 10:47:43Z saulius 

The following automatic conversions were performed:

'_exptl_crystal_density_meas' value 'not measured' was changed to '?'
- the value is perceived as not measured.

Automatic conversion script
Id: cif_fix_values 3008 2015-01-20 13:52:24Z robertas 

The following automatic conversions were performed:

'_refine_ls_weighting_scheme' value 'calc w = 1/[\s^2^(Fo^2^)]' was
changed to 'calc'. New tag '_refine_ls_weighting_details' was
created. The value of the new tag was set to 'w = 1/[\s^2^(Fo^2^)]'.

Automatic conversion script
Id: cif_fix_values 3143 2015-03-26 13:38:13Z robertas 
;
_cod_database_code 2007134

loop_
_symmetry_equiv_pos_as_xyz
'x, y, z'
'-x, -y, -z'

loop_
_atom_site_aniso_label
_atom_site_aniso_U_11
_atom_site_aniso_U_22
_atom_site_aniso_U_33
_atom_site_aniso_U_12
_atom_site_aniso_U_13
_atom_site_aniso_U_23
Ni .01447(8) .01227(8) .01986(9) .00144(6) .00592(7) .00112(6)
S1 .01771(11) .01629(11) .02135(12) .00495(9) .00445(9) .00002(9)
S2 .01760(11) .01555(11) .02426(12) .00416(8) .00576(9) .00010(9)
C1 .0167(4) .0142(4) .0256(5) .0018(3) .0063(4) .0021(4)
C2 .0189(5) .0231(5) .0236(5) .0065(4) -.0010(4) .0006(4)
C3 .0449(7) .0242(6) .0261(6) .0147(5) -.0014(5) .0045(4)
C4 .0442(7) .0303(6) .0206(5) .0124(5) -.0017(5) .0067(5)
C5 .0213(5) .0259(5) .0198(5) .0039(4) -.0039(4) -.0015(4)
C6 .0243(5) .0191(5) .0254(5) -.0024(4) .0002(4) -.0007(4)
C7 .0248(5) .0208(5) .0226(5) -.0020(4) .0024(4) .0010(4)
C8 .0260(5) .0283(6) .0228(5) .0030(4) -.0054(4) .0024(4)
C9 .0155(4) .0131(4) .0200(5) .0025(3) .0015(3) .0031(3)
C10 .0158(4) .0173(5) .0336(6) .0018(4) .0064(4) .0027(4)
C11 .0265(6) .0212(5) .0430(7) .0092(4) .0140(5) .0073(5)
C12 .0233(6) .0261(6) .0545(9) .0061(5) .0132(6) .0003(6)
C13 .0167(4) .0132(4) .0162(4) .0001(3) .0004(3) .0027(3)
C14 .0182(4) .0126(4) .0176(4) -.0005(3) .0012(3) .0010(3)
C15 .0248(5) .0141(4) .0180(5) .0003(4) .0017(4) .0019(3)
C16 .0326(6) .0220(5) .0219(5) .0013(4) -.0052(4) -.0005(4)
C17 .0130(4) .0165(4) .0201(5) -.0002(3) .0028(3) .0016(3)
C18 .0182(5) .0228(5) .0196(5) -.0003(4) .0037(4) .0024(4)
C19 .0247(5) .0217(5) .0255(5) -.0027(4) .0093(4) .0001(4)
C20 .0361(7) .0316(6) .0275(6) -.0023(5) .0128(5) .0054(5)
C21 .0147(4) .0144(4) .0181(4) -.0012(3) -.0007(3) -.0004(3)
C22 .0180(4) .0141(4) .0203(5) .0003(3) -.0004(4) .0001(3)
C23 .0262(5) .0193(5) .0195(5) .0005(4) -.0024(4) -.0022(4)
C24 .0482(8) .0181(5) .0230(6) .0005(5) -.0055(5) -.0027(4)
N1 .0235(4) .0218(4) .0251(5) .0079(3) .0019(4) .0001(3)
N2 .0409(6) .0376(6) .0236(5) .0084(5) -.0024(4) -.0016(4)
N3 .0128(3) .0124(3) .0170(4) .0001(3) .0010(3) .0017(3)

loop_
_atom_site_label
_atom_site_fract_x
_atom_site_fract_y
_atom_site_fract_z
_atom_site_U_iso_or_equiv
_atom_site_thermal_displace_type
_atom_site_calc_flag
_atom_site_refinement_flags
_atom_site_occupancy
_atom_site_disorder_group
_atom_site_type_symbol
Ni .0000 .0000 .0000 .01529(4) Uani d S 1 . Ni
S1 -.00188(3) -.11245(3) -.12540(2) .01831(5) Uani d . 1 . S
S2 -.20241(3) .09725(3) -.06650(2) .01894(5) Uani d . 1 . S
C1 -.16241(11) -.00767(10) -.15630(7) .0185(2) Uani d . 1 . C
C2 -.20302(12) -.08305(11) -.30043(7) .0220(2) Uani d . 1 . C
C3 -.1924(2) -.01908(13) -.37744(7) .0317(3) Uani d . 1 . C
C4 -.1593(2) -.09608(13) -.45016(7) .0316(3) Uani d . 1 . C
C5 -.13666(12) -.24075(11) -.44840(7) .0227(2) Uani d . 1 . C
C6 -.15099(13) -.30682(11) -.37288(7) .0231(2) Uani d . 1 . C
C7 -.18558(13) -.22913(11) -.30010(7) .0227(2) Uani d . 1 . C
C8 -.09586(13) -.31856(12) -.52429(7) .0260(2) Uani d . 1 . C
C9 .77511(11) .65316(10) .20458(6) .0161(2) Uani d . 1 . C
C10 .92714(12) .66050(11) .16100(8) .0220(2) Uani d . 1 . C
C11 .99948(14) .51549(12) .15791(9) .0294(3) Uani d . 1 . C
C12 1.14943(15) .50867(14) .11269(10) .0342(3) Uani d . 1 . C
C13 .64309(11) .83077(10) .11280(6) .0153(2) Uani d . 1 . C
C14 .57345(12) .71864(10) .04851(6) .0162(2) Uani d . 1 . C
C15 .55646(13) .77717(10) -.03926(6) .0189(2) Uani d . 1 . C
C16 .46857(15) .67506(12) -.10369(7) .0259(2) Uani d . 1 . C
C17 .51701(11) .74667(10) .23721(6) .0165(2) Uani d . 1 . C
C18 .52217(12) .73119(11) .33231(7) .0200(2) Uani d . 1 . C
C19 .37660(13) .65192(12) .35555(7) .0237(2) Uani d . 1 . C
C20 .3654(2) .65481(14) .45091(8) .0311(3) Uani d . 1 . C
C21 .75849(11) .90137(10) .25704(6) .0159(2) Uani d . 1 . C
C22 .67346(12) 1.04088(10) .26093(6) .0176(2) Uani d . 1 . C
C23 .75303(13) 1.13740(11) .33211(7) .0220(2) Uani d . 1 . C
C24 .7023(2) 1.28906(12) .32909(8) .0303(3) Uani d . 1 . C
N1 -.23754(11) .00281(9) -.22951(6) .0234(2) Uani d . 1 . N
N2 -.06341(13) -.37714(11) -.58564(6) .0343(2) Uani d . 1 . N
N3 .67357(9) .78363(8) .20283(5) .01404(14) Uani d . 1 . N
H1 -.2039(16) .0791(15) -.3774(9) .042(4) Uiso d . 1 . H
H2 -.1528(15) -.0510(14) -.5009(8) .037(4) Uiso d . 1 . H
H3 -.1360(14) -.4075(13) -.3719(8) .027(3) Uiso d . 1 . H
H4 -.1965(14) -.2738(13) -.2481(8) .028(3) Uiso d . 1 . H
H5 .7079(13) .5748(11) .1771(7) .015(3) Uiso d . 1 . H
H6 .7977(12) .6362(11) .2645(7) .016(3) Uiso d . 1 . H
H7 .9989(14) .7234(13) .1925(7) .024(3) Uiso d . 1 . H
H8 .9095(15) .6949(13) .1018(8) .035(4) Uiso d . 1 . H
H9 .9174(18) .4500(16) .1265(9) .050(4) Uiso d . 1 . H
H10 1.0186(17) .4841(16) .2139(10) .053(5) Uiso d . 1 . H
H11 1.1925(18) .4130(17) .1115(9) .054(4) Uiso d . 1 . H
H12 1.1262(18) .5398(17) .0548(10) .058(5) Uiso d . 1 . H
H13 1.2372(19) .5697(17) .1415(10) .062(5) Uiso d . 1 . H
H14 .5678(13) .9055(11) .1177(7) .015(3) Uiso d . 1 . H
H15 .7405(13) .8670(11) .0962(7) .015(3) Uiso d . 1 . H
H16 .4722(14) .6852(12) .0633(7) .022(3) Uiso d . 1 . H
H17 .6387(13) .6382(12) .0439(7) .018(3) Uiso d . 1 . H
H18 .6611(14) .7970(12) -.0577(7) .022(3) Uiso d . 1 . H
H19 .5033(14) .8616(13) -.0362(7) .025(3) Uiso d . 1 . H
H20 .5150(15) .5806(14) -.1021(8) .035(4) Uiso d . 1 . H
H21 .4686(16) .7029(14) -.1603(9) .043(4) Uiso d . 1 . H
H22 .3570(16) .6618(14) -.0920(8) .036(4) Uiso d . 1 . H
H23 .4808(13) .6560(12) .2066(7) .019(3) Uiso d . 1 . H
H24 .4407(13) .8196(12) .2217(7) .017(3) Uiso d . 1 . H
H25 .5284(14) .8249(13) .3629(7) .025(3) Uiso d . 1 . H
H26 .6153(15) .6805(13) .3529(8) .028(3) Uiso d . 1 . H
H27 .2814(14) .6900(13) .3265(7) .025(3) Uiso d . 1 . H
H28 .3773(15) .5562(14) .3317(8) .034(4) Uiso d . 1 . H
H29 .4625(17) .6181(15) .4806(9) .045(4) Uiso d . 1 . H
H30 .3583(16) .7487(15) .4728(9) .040(4) Uiso d . 1 . H
H31 .2770(18) .6019(16) .4660(9) .051(4) Uiso d . 1 . H
H32 .8596(13) .9151(11) .2343(7) .015(3) Uiso d . 1 . H
H33 .7797(12) .8654(11) .3131(7) .015(3) Uiso d . 1 . H
H34 .5602(14) 1.0307(12) .2698(7) .022(3) Uiso d . 1 . H
H35 .6772(14) 1.0836(12) .2073(7) .023(3) Uiso d . 1 . H
H36 .7306(14) 1.0965(13) .3880(8) .029(3) Uiso d . 1 . H
H37 .8658(15) 1.1310(13) .3312(8) .030(3) Uiso d . 1 . H
H38 .7536(15) 1.3440(13) .3755(8) .031(3) Uiso d . 1 . H
H39 .5883(17) 1.2932(14) .3332(8) .035(4) Uiso d . 1 . H
H40 .7301(16) 1.3286(15) .2772(9) .043(4) Uiso d . 1 . H

loop_
_atom_type_symbol
_atom_type_description
_atom_type_scat_dispersion_real
_atom_type_scat_dispersion_imag
_atom_type_scat_source
C C 0.0033 0.0016 'International Tables Vol C Tables 4.2.6.8 and 6.1.1.4'
H H 0.0000 0.0000 'International Tables Vol C Tables 4.2.6.8 and 6.1.1.4'
N N 0.0061 0.0033 'International Tables Vol C Tables 4.2.6.8 and 6.1.1.4'
S S 0.1246 0.1234 'International Tables Vol C Tables 4.2.6.8 and 6.1.1.4'
Ni Ni 0.3393 1.1124 'International Tables Vol C Tables 4.2.6.8 and 6.1.1.4'

loop_
_geom_angle_atom_site_label_1
_geom_angle_atom_site_label_2
_geom_angle_atom_site_label_3
_geom_angle_site_symmetry_1
_geom_angle_site_symmetry_3
_geom_angle
_geom_angle_publ_flag
S1 Ni S1 2 . 180.0 no
S1 Ni S2 2 2 79.38(3) no
S1 Ni S2 . 2 100.62(3) yes
S1 Ni S2 2 . 100.63(3) no
S1 Ni S2 . . 79.37(3) yes
S2 Ni S2 2 . 180.0 no
C1 S1 Ni . . 86.92(4) yes
C1 S2 Ni . . 87.27(4) yes
N1 C1 S2 . . 122.78(8) yes
N1 C1 S1 . . 130.75(8) yes
S2 C1 S1 . . 106.37(6) yes
N1 C2 C7 . . 124.27(10) yes
N1 C2 C3 . . 117.53(10) yes
C7 C2 C3 . . 118.14(10) yes
C4 C3 C2 . . 121.16(11) yes
C4 C3 H1 . . 120.9(8) no
C2 C3 H1 . . 117.9(8) no
C3 C4 C5 . . 120.17(11) yes
C3 C4 H2 . . 119.6(8) no
C5 C4 H2 . . 120.2(8) no
C6 C5 C4 . . 119.46(10) yes
C6 C5 C8 . . 121.18(10) yes
C4 C5 C8 . . 119.34(10) yes
C7 C6 C5 . . 120.14(10) yes
C7 C6 H3 . . 120.5(7) no
C5 C6 H3 . . 119.4(7) no
C6 C7 C2 . . 120.85(10) yes
C6 C7 H4 . . 120.7(7) no
C2 C7 H4 . . 118.4(7) no
N2 C8 C5 . . 178.20(12) yes
C10 C9 N3 . . 116.41(8) no
C10 C9 H5 . . 109.4(6) no
N3 C9 H5 . . 106.0(6) no
C10 C9 H6 . . 109.8(6) no
N3 C9 H6 . . 105.9(6) no
H5 C9 H6 . . 109.1(9) no
C9 C10 C11 . . 108.72(9) no
C9 C10 H7 . . 110.0(7) no
C11 C10 H7 . . 108.1(7) no
C9 C10 H8 . . 111.6(7) no
C11 C10 H8 . . 110.5(7) no
H7 C10 H8 . . 107.9(10) no
C12 C11 C10 . . 113.49(10) no
C12 C11 H9 . . 109.5(8) no
C10 C11 H9 . . 106.0(8) no
C12 C11 H10 . . 109.5(9) no
C10 C11 H10 . . 110.5(9) no
H9 C11 H10 . . 107.7(12) no
C11 C12 H11 . . 111.3(9) no
C11 C12 H12 . . 108.0(9) no
H11 C12 H12 . . 111.3(12) no
C11 C12 H13 . . 113.6(9) no
H11 C12 H13 . . 104.2(12) no
H12 C12 H13 . . 108.5(13) no
C14 C13 N3 . . 115.09(8) no
C14 C13 H14 . . 108.2(6) no
N3 C13 H14 . . 104.7(6) no
C14 C13 H15 . . 111.4(6) no
N3 C13 H15 . . 107.0(7) no
H14 C13 H15 . . 110.2(9) no
C13 C14 C15 . . 109.72(8) no
C13 C14 H16 . . 111.9(7) no
C15 C14 H16 . . 109.4(7) no
C13 C14 H17 . . 112.4(7) no
C15 C14 H17 . . 106.7(7) no
H16 C14 H17 . . 106.6(9) no
C16 C15 C14 . . 111.61(9) no
C16 C15 H18 . . 109.7(7) no
C14 C15 H18 . . 109.0(7) no
C16 C15 H19 . . 109.5(7) no
C14 C15 H19 . . 109.4(7) no
H18 C15 H19 . . 107.6(10) no
C15 C16 H20 . . 110.6(7) no
C15 C16 H21 . . 113.4(8) no
H20 C16 H21 . . 107.7(11) no
C15 C16 H22 . . 112.7(7) no
H20 C16 H22 . . 105.5(10) no
H21 C16 H22 . . 106.5(11) no
C18 C17 N3 . . 115.25(8) no
C18 C17 H23 . . 109.5(6) no
N3 C17 H23 . . 106.1(6) no
C18 C17 H24 . . 109.2(6) no
N3 C17 H24 . . 108.4(6) no
H23 C17 H24 . . 108.0(9) no
C17 C18 C19 . . 110.48(9) no
C17 C18 H25 . . 110.2(7) no
C19 C18 H25 . . 109.5(7) no
C17 C18 H26 . . 111.9(7) no
C19 C18 H26 . . 108.3(7) no
H25 C18 H26 . . 106.3(10) no
C20 C19 C18 . . 111.68(10) no
C20 C19 H27 . . 111.5(7) no
C18 C19 H27 . . 110.1(7) no
C20 C19 H28 . . 110.7(8) no
C18 C19 H28 . . 109.8(8) no
H27 C19 H28 . . 102.7(10) no
C19 C20 H29 . . 111.7(8) no
C19 C20 H30 . . 109.8(8) no
H29 C20 H30 . . 105.1(11) no
C19 C20 H31 . . 112.1(9) no
H29 C20 H31 . . 108.7(12) no
H30 C20 H31 . . 109.3(12) no
N3 C21 C22 . . 115.36(8) no
N3 C21 H32 . . 107.2(6) no
C22 C21 H32 . . 109.1(6) no
N3 C21 H33 . . 106.1(6) no
C22 C21 H33 . . 112.1(6) no
H32 C21 H33 . . 106.5(9) no
C21 C22 C23 . . 109.16(8) no
C21 C22 H34 . . 113.3(7) no
C23 C22 H34 . . 109.5(7) no
C21 C22 H35 . . 109.5(7) no
C23 C22 H35 . . 110.0(7) no
H34 C22 H35 . . 105.3(9) no
C24 C23 C22 . . 113.45(9) no
C24 C23 H36 . . 111.7(7) no
C22 C23 H36 . . 107.3(7) no
C24 C23 H37 . . 110.7(7) no
C22 C23 H37 . . 109.8(7) no
H36 C23 H37 . . 103.4(10) no
C23 C24 H38 . . 109.9(8) no
C23 C24 H39 . . 109.0(8) no
H38 C24 H39 . . 109.1(11) no
C23 C24 H40 . . 111.0(8) no
H38 C24 H40 . . 107.8(11) no
H39 C24 H40 . . 110.0(11) no
C1 N1 C2 . . 121.49(9) yes
C21 N3 C17 . . 111.36(8) no
C21 N3 C9 . . 108.65(7) no
C17 N3 C9 . . 107.87(7) no
C21 N3 C13 . . 108.81(7) no
C17 N3 C13 . . 108.80(7) no
C9 N3 C13 . . 111.37(7) no

loop_
_geom_bond_atom_site_label_1
_geom_bond_atom_site_label_2
_geom_bond_site_symmetry_2
_geom_bond_distance
_geom_bond_publ_flag
Ni S1 2 2.1987(8) no
Ni S1 . 2.1988(8) yes
Ni S2 2 2.2008(7) no
Ni S2 . 2.2009(7) yes
S1 C1 . 1.7633(11) yes
S2 C1 . 1.7461(12) yes
C1 N1 . 1.2926(14) yes
C2 N1 . 1.4010(14) yes
C2 C7 . 1.4030(15) yes
C2 C3 . 1.402(2) yes
C3 C4 . 1.377(2) yes
C3 H1 . .943(14) no
C4 C5 . 1.397(2) yes
C4 H2 . .936(13) no
C5 C6 . 1.395(2) yes
C5 C8 . 1.441(2) yes
C6 C7 . 1.385(2) yes
C6 H3 . .971(12) no
C7 H4 . .958(12) no
C8 N2 . 1.1448(15) yes
C9 C10 . 1.5158(15) no
C9 N3 . 1.5253(12) no
C9 H5 . .997(11) no
C9 H6 . .977(11) no
C10 C11 . 1.5209(15) no
C10 H7 . .947(12) no
C10 H8 . 1.012(13) no
C11 C12 . 1.511(2) no
C11 H9 . 1.015(15) no
C11 H10 . .95(2) no
C12 H11 . .99(2) no
C12 H12 . .99(2) no
C12 H13 . 1.01(2) no
C13 C14 . 1.5179(14) no
C13 N3 . 1.5238(13) no
C13 H14 . .969(11) no
C13 H15 . .957(11) no
C14 C15 . 1.5241(15) no
C14 H16 . .967(12) no
C14 H17 . .956(11) no
C15 C16 . 1.519(2) no
C15 H18 . .979(12) no
C15 H19 . .929(12) no
C16 H20 . .990(13) no
C16 H21 . .948(14) no
C16 H22 . .991(14) no
C17 C18 . 1.518(2) no
C17 N3 . 1.5241(13) no
C17 H23 . 1.000(11) no
C17 H24 . .988(11) no
C18 C19 . 1.526(2) no
C18 H25 . .990(12) no
C18 H26 . .981(12) no
C19 C20 . 1.517(2) no
C19 H27 . .988(12) no
C19 H28 . .968(13) no
C20 H29 . 1.000(14) no
C20 H30 . .946(14) no
C20 H31 . .95(2) no
C21 N3 . 1.5173(13) no
C21 C22 . 1.5234(14) no
C21 H32 . .969(11) no
C21 H33 . .975(11) no
C22 C23 . 1.5273(15) no
C22 H34 . .992(12) no
C22 H35 . .964(12) no
C23 C24 . 1.517(2) no
C23 H36 . 1.017(12) no
C23 H37 . .967(13) no
C24 H38 . .954(13) no
C24 H39 . .981(14) no
C24 H40 . .966(14) no

loop_
_geom_torsion_atom_site_label_1
_geom_torsion_atom_site_label_2
_geom_torsion_atom_site_label_3
_geom_torsion_atom_site_label_4
_geom_torsion_site_symmetry_1
_geom_torsion
_geom_torsion_publ_flag
S1 Ni S1 C1 2 -51.2(11) no
S2 Ni S1 C1 2 -178.27(3) no
S2 Ni S1 C1 . 1.73(3) yes
S1 Ni S2 C1 2 178.25(3) no
S1 Ni S2 C1 . -1.75(3) no
S2 Ni S2 C1 2 50.3(9) no
Ni S2 C1 N1 . -174.57(9) yes
Ni S2 C1 S1 . 2.23(4) no
Ni S1 C1 N1 . 174.22(10) no
Ni S1 C1 S2 . -2.24(4) no
N1 C2 C3 C4 . -179.83(11) no
C7 C2 C3 C4 . -2.7(2) no
C2 C3 C4 C5 . 0.4(2) no
C3 C4 C5 C6 . 1.3(2) no
C3 C4 C5 C8 . -177.50(11) no
C4 C5 C6 C7 . -0.7(2) no
C8 C5 C6 C7 . 178.02(10) no
C5 C6 C7 C2 . -1.5(2) no
N1 C2 C7 C6 . -179.84(10) no
C3 C2 C7 C6 . 3.2(2) no
C6 C5 C8 N2 . -18.E1(10) no
C4 C5 C8 N2 . 2.(4) no
N3 C9 C10 C11 . -171.75(9) no
C9 C10 C11 C12 . 177.86(11) no
N3 C13 C14 C15 . -177.24(8) no
C13 C14 C15 C16 . -172.87(9) no
N3 C17 C18 C19 . -162.54(8) no
C17 C18 C19 C20 . -170.95(9) no
N3 C21 C22 C23 . 167.37(8) no
C21 C22 C23 C24 . 166.95(10) no
S2 C1 N1 C2 . -179.88(8) yes
S1 C1 N1 C2 . 4.2(2) yes
C7 C2 N1 C1 . 47.4(2) yes
C3 C2 N1 C1 . -135.64(11) yes
C22 C21 N3 C17 . -62.28(11) no
C22 C21 N3 C9 . 179.06(8) no
C22 C21 N3 C13 . 57.64(10) no
C18 C17 N3 C21 . -46.16(11) no
C18 C17 N3 C9 . 72.97(10) no
C18 C17 N3 C13 . -166.08(8) no
C10 C9 N3 C21 . -67.86(11) no
C10 C9 N3 C17 . 171.30(8) no
C10 C9 N3 C13 . 51.98(11) no
C14 C13 N3 C21 . 174.03(8) no
C14 C13 N3 C17 . -64.48(10) no
C14 C13 N3 C9 . 54.29(10) no
